data_2013956
loop_
_publ_author_name
'Okabe, Nobuo'
'Hagihara, Kana'
'Odoko, Mamiko'
'Muranishi, Yasunori'

_publ_section_title
;(2,2'-Bipyridine-\k^2^<i>N</i>,<i>N</i>')(2,3-naphthalenediolato-\k^2^<i>O</i>,<i>O</i>')palladium(II)
 and
 (2,2'-biquinoline-\k^2^<i>N</i>,<i>N</i>')(2,3-naphthalenediolato-\k^2^<i>O</i>,<i>O</i>')palladium(II)
;
_journal_issue 4
_journal_name_full 'Acta Crystallographica Section C'
_journal_page_first m150
_journal_page_last m152
_journal_paper_doi 10.1107/S0108270104002690
_journal_volume 60
_journal_year 2004
_chemical_formula_iupac '[Pd (C10 H6 O2) (C18 H12 N2)]'
_chemical_formula_moiety 'C28 H18 N2 O2 Pd'
_chemical_formula_sum 'C28 H18 N2 O2 Pd'
_chemical_formula_weight 520.86
_space_group_IT_number 14
_symmetry_cell_setting monoclinic
_symmetry_space_group_name_Hall '-P 2yn'
_symmetry_space_group_name_H-M 'P 1 21/n 1'
_cell_angle_alpha 90
_cell_angle_beta 94.33(4)
_cell_angle_gamma 90
_cell_formula_units_Z 4
_cell_length_a 9.859(5)
_cell_length_b 19.670(10)
_cell_length_c 10.922(5)
_cell_measurement_reflns_used 18
_cell_measurement_temperature 296.2
_cell_measurement_theta_max 13.2
_cell_measurement_theta_min 10.6
_cell_volume 2112.0(18)
_computing_cell_refinement
;
MSC/AFC Diffractometer Control Software
(Molecular Structure Corporation, 1992)
;
_computing_data_collection
; MSC/AFC Diffractometer Control Software
(Molecular Structure Corporation, 1992)
;
_computing_data_reduction 'TEXSAN (Molecular Structure Corporation, 2000)'
_computing_molecular_graphics 'ORTEPII (Johnson, 1976)'
_computing_publication_material 'TEXSAN (Molecular Structure Corporation, 2000)'
_computing_structure_refinement 'SHELXL97 (Scheldrick, 1997)'
_computing_structure_solution 'SHELXS97 (Scheldrick, 1997)'
_diffrn_measured_fraction_theta_full 0.999
_diffrn_measured_fraction_theta_max 0.999
_diffrn_measurement_device_type 'Rigaku AFC-5R'
_diffrn_measurement_method \w--2\q
_diffrn_radiation_type 'Mo K\a'
_diffrn_radiation_wavelength 0.7107
_diffrn_reflns_av_R_equivalents 0.044
_diffrn_reflns_limit_h_max 12
_diffrn_reflns_limit_h_min 0
_diffrn_reflns_limit_k_max 25
_diffrn_reflns_limit_k_min 0
_diffrn_reflns_limit_l_max 14
_diffrn_reflns_limit_l_min -14
_diffrn_reflns_number 5278
_diffrn_reflns_theta_full 27.49
_diffrn_reflns_theta_max 27.49
_diffrn_standards_decay_% 0.16
_diffrn_standards_interval_count 150
_diffrn_standards_number 3
_exptl_absorpt_coefficient_mu 0.909
_exptl_absorpt_correction_T_max 0.998
_exptl_absorpt_correction_T_min 0.917
_exptl_absorpt_correction_type '\y scan'
_exptl_absorpt_process_details '(North et al., 1968)'
_exptl_crystal_colour colorless
_exptl_crystal_density_diffrn 1.638
_exptl_crystal_density_method 'not measured'
_exptl_crystal_description prism
_exptl_crystal_F_000 1048.0
_exptl_crystal_size_max 0.200
_exptl_crystal_size_mid 0.200
_exptl_crystal_size_min 0.200
_refine_diff_density_max 1.14
_refine_diff_density_min -0.67
_refine_ls_extinction_method none
_refine_ls_goodness_of_fit_ref 0.975
_refine_ls_hydrogen_treatment constr
_refine_ls_number_parameters 298
_refine_ls_number_reflns 4849
_refine_ls_R_factor_gt 0.0437
_refine_ls_shift/su_max 0.0010
_refine_ls_structure_factor_coef Fsqd
_refine_ls_weighting_details 'w = 1/[\s^2^(Fo^2^) + (0.0556P)^2^+] where P=(Fo^2^+2Fc^2^)/3'
_refine_ls_weighting_scheme calc
_refine_ls_wR_factor_ref 0.1346
_reflns_number_gt 2647
_reflns_number_total 4849
_reflns_threshold_expression I>2\s(I)
_cod_data_source_file fg1730.cif
_cod_data_source_block II
_cod_original_sg_symbol_H-M 'P 21/n'
_cod_database_code 2013956
_cod_database_fobs_code 2013956

loop_
_symmetry_equiv_pos_as_xyz
x,y,z
1/2-x,1/2+y,1/2-z
-x,-y,-z
1/2+x,1/2-y,1/2+z

loop_
_atom_site_label
_atom_site_fract_x
_atom_site_fract_y
_atom_site_fract_z
_atom_site_U_iso_or_equiv
_atom_site_adp_type
_atom_site_calc_flag
_atom_site_refinement_flags
_atom_site_occupancy
_atom_site_disorder_assembly
_atom_site_disorder_group
_atom_site_type_symbol
Pd1 0.78287(4) 0.01197(2) 0.97950(4) 0.03820(10) Uani d . 1.00 . . Pd
O1 0.8559(4) 0.0125(2) 1.1546(3) 0.0477(9) Uani d . 1.00 . . O
O2 0.8948(4) 0.0951(2) 0.9690(3) 0.0470(9) Uani d . 1.00 . . O
N1 0.6515(4) -0.0677(2) 0.9880(4) 0.0410(10) Uani d . 1.00 . . N
N2 0.6829(4) 0.0194(2) 0.8098(4) 0.0392(10) Uani d . 1.00 . . N
C2 0.5462(5) -0.0632(3) 0.9026(5) 0.0430(10) Uani d . 1.00 . . C
C3 0.4356(6) -0.1075(3) 0.8990(6) 0.0500(10) Uani d . 1.00 . . C
C4 0.4335(7) -0.1577(3) 0.9848(6) 0.060(2) Uani d . 1.00 . . C
C5 0.5433(6) -0.1664(3) 1.0712(6) 0.0500(10) Uani d . 1.00 . . C
C6 0.5491(7) -0.2198(3) 1.1587(6) 0.061(2) Uani d . 1.00 . . C
C7 0.6585(8) -0.2287(3) 1.2369(6) 0.062(2) Uani d . 1.00 . . C
C8 0.7701(7) -0.1841(3) 1.2367(6) 0.061(2) Uani d . 1.00 . . C
C9 0.7683(6) -0.1302(3) 1.1557(5) 0.0490(10) Uani d . 1.00 . . C
C10 0.6547(6) -0.1204(3) 1.0717(5) 0.0450(10) Uani d . 1.00 . . C
C12 0.5607(5) -0.0102(3) 0.8078(5) 0.0420(10) Uani d . 1.00 . . C
C13 0.4546(6) 0.0050(3) 0.7189(6) 0.0520(10) Uani d . 1.00 . . C
C14 0.4794(6) 0.0484(3) 0.6264(6) 0.056(2) Uani d . 1.00 . . C
C15 0.6118(6) 0.0745(3) 0.6175(5) 0.0480(10) Uani d . 1.00 . . C
C16 0.6471(7) 0.1131(3) 0.5143(5) 0.056(2) Uani d . 1.00 . . C
C17 0.7770(8) 0.1333(3) 0.5052(6) 0.062(2) Uani d . 1.00 . . C
C18 0.8772(6) 0.1182(3) 0.6002(6) 0.056(2) Uani d . 1.00 . . C
C19 0.8466(6) 0.0829(3) 0.7031(5) 0.0450(10) Uani d . 1.00 . . C
C20 0.7135(5) 0.0597(3) 0.7119(5) 0.0420(10) Uani d . 1.00 . . C
C21 0.9487(5) 0.0619(3) 1.1745(5) 0.0380(10) Uani d . 1.00 . . C
C22 1.0208(6) 0.0713(3) 1.2843(5) 0.0430(10) Uani d . 1.00 . . C
C23 1.1226(5) 0.1221(3) 1.3005(5) 0.0400(10) Uani d . 1.00 . . C
C24 1.2024(6) 0.1333(3) 1.4123(6) 0.0520(10) Uani d . 1.00 . . C
C25 1.2995(7) 0.1836(4) 1.4239(6) 0.061(2) Uani d . 1.00 . . C
C26 1.3220(6) 0.2250(4) 1.3249(6) 0.063(2) Uani d . 1.00 . . C
C27 1.2484(7) 0.2162(3) 1.2165(6) 0.056(2) Uani d . 1.00 . . C
C28 1.1450(5) 0.1658(3) 1.1986(5) 0.0420(10) Uani d . 1.00 . . C
C29 1.0638(6) 0.1576(3) 1.0871(5) 0.0430(10) Uani d . 1.00 . . C
C30 0.9708(5) 0.1066(3) 1.0743(5) 0.0390(10) Uani d . 1.00 . . C
H3 0.3641 -0.1028 0.8389 0.0596 Uiso calc . 1.00 . . H
H4 0.3582 -0.1861 0.9855 0.0716 Uiso calc . 1.00 . . H
H6 0.4753 -0.2491 1.1619 0.0738 Uiso calc . 1.00 . . H
H7 0.6611 -0.2648 1.2920 0.0747 Uiso calc . 1.00 . . H
H8 0.8456 -0.1910 1.2916 0.0731 Uiso calc . 1.00 . . H
H9 0.8420 -0.1006 1.1563 0.0593 Uiso calc . 1.00 . . H
H13 0.3689 -0.0141 0.7234 0.0624 Uiso calc . 1.00 . . H
H14 0.4094 0.0608 0.5691 0.0666 Uiso calc . 1.00 . . H
H16 0.5806 0.1244 0.4528 0.0671 Uiso calc . 1.00 . . H
H17 0.8004 0.1571 0.4365 0.0739 Uiso calc . 1.00 . . H
H18 0.9662 0.1324 0.5930 0.0677 Uiso calc . 1.00 . . H
H19 0.9134 0.0744 0.7660 0.0538 Uiso calc . 1.00 . . H
H22 1.0030 0.0438 1.3503 0.0515 Uiso calc . 1.00 . . H
H24 1.1885 0.1060 1.4796 0.0621 Uiso calc . 1.00 . . H
H25 1.3501 0.1897 1.4983 0.0733 Uiso calc . 1.00 . . H
H26 1.3877 0.2589 1.3330 0.0756 Uiso calc . 1.00 . . H
H27 1.2663 0.2441 1.1509 0.0675 Uiso calc . 1.00 . . H
H29 1.0742 0.1873 1.0223 0.0514 Uiso calc . 1.00 . . H

loop_
_atom_site_aniso_label
_atom_site_aniso_U_11
_atom_site_aniso_U_22
_atom_site_aniso_U_33
_atom_site_aniso_U_12
_atom_site_aniso_U_13
_atom_site_aniso_U_23
Pd1 0.0375(2) 0.0372(2) 0.0399(2) -0.0015(2) 0.0021(2) -0.0010(2)
O1 0.053(2) 0.045(2) 0.044(2) -0.009(2) -0.003(2) 0.001(2)
O2 0.052(2) 0.049(2) 0.039(2) -0.012(2) -0.005(2) 0.002(2)
N1 0.043(2) 0.039(3) 0.042(3) -0.001(2) 0.004(2) -0.006(2)
N2 0.041(2) 0.038(2) 0.039(2) 0.007(2) 0.003(2) -0.003(2)
C2 0.037(3) 0.044(3) 0.048(3) 0.006(2) 0.001(2) -0.015(2)
C3 0.036(3) 0.052(4) 0.060(4) -0.002(3) -0.002(3) -0.012(3)
C4 0.051(4) 0.049(4) 0.081(5) -0.020(3) 0.017(3) -0.008(3)
C5 0.053(4) 0.041(3) 0.056(4) -0.007(3) 0.011(3) -0.005(3)
C6 0.077(5) 0.038(3) 0.072(4) -0.015(3) 0.021(4) -0.001(3)
C7 0.088(5) 0.051(4) 0.050(4) -0.011(4) 0.015(4) 0.012(3)
C8 0.073(4) 0.052(4) 0.056(4) -0.001(3) -0.005(3) 0.003(3)
C9 0.052(3) 0.045(3) 0.051(3) -0.008(3) 0.002(3) -0.004(3)
C10 0.052(3) 0.037(3) 0.049(3) 0.000(3) 0.017(3) -0.005(3)
C12 0.042(3) 0.042(3) 0.044(3) 0.002(2) 0.004(2) -0.012(3)
C13 0.045(3) 0.059(4) 0.052(3) 0.002(3) 0.000(3) -0.010(3)
C14 0.046(3) 0.072(4) 0.046(4) 0.009(3) -0.009(3) -0.002(3)
C15 0.051(3) 0.046(3) 0.047(3) 0.005(3) -0.001(3) -0.002(3)
C16 0.070(4) 0.062(4) 0.036(3) 0.009(3) 0.001(3) 0.002(3)
C17 0.086(5) 0.054(4) 0.046(4) 0.000(4) 0.013(4) 0.014(3)
C18 0.058(4) 0.062(4) 0.051(4) -0.007(3) 0.016(3) 0.004(3)
C19 0.047(3) 0.048(3) 0.041(3) 0.002(3) 0.007(2) -0.006(3)
C20 0.048(3) 0.040(3) 0.038(3) 0.006(2) 0.006(2) -0.005(2)
C21 0.035(3) 0.034(3) 0.045(3) 0.005(2) 0.003(2) -0.002(2)
C22 0.053(3) 0.041(3) 0.036(3) 0.004(3) 0.008(2) 0.004(2)
C23 0.045(3) 0.033(3) 0.040(3) 0.007(2) 0.001(2) -0.005(2)
C24 0.047(3) 0.056(4) 0.051(4) 0.004(3) -0.008(3) -0.002(3)
C25 0.058(4) 0.071(5) 0.052(4) -0.005(3) -0.010(3) -0.009(3)
C26 0.047(4) 0.074(5) 0.066(4) -0.017(3) -0.005(3) -0.012(4)
C27 0.059(4) 0.053(4) 0.057(4) -0.010(3) 0.005(3) -0.003(3)
C28 0.039(3) 0.042(3) 0.045(3) 0.003(2) 0.004(2) -0.011(2)
C29 0.048(3) 0.039(3) 0.042(3) 0.001(2) 0.004(3) 0.005(2)
C30 0.039(3) 0.039(3) 0.039(3) 0.003(2) 0.004(2) -0.003(2)

loop_
_atom_type_symbol
_atom_type_description
_atom_type_scat_dispersion_real
_atom_type_scat_dispersion_imag
_atom_type_scat_source
C C 0.003 0.002
;International Tables for Crystallography
(1992, Vol. C, Tables 4.2.6.8 and 6.1.1.4)
;
H H 0.000 0.000
;International Tables for Crystallography
(1992, Vol. C, Table 6.1.1.4)
;
O O 0.011 0.006
;International Tables for Crystallography
(1992, Vol. C, Tables 4.2.6.8 and 6.1.1.4)
;
N N 0.006 0.003
;International Tables for Crystallography
(1992, Vol. C, Tables 4.2.6.8 and 6.1.1.4)
;
Pd Pd -0.999 1.007
;International Tables for Crystallography
(1992, Vol. C, Tables 4.2.6.8 and 6.1.1.4)
;

loop_
_geom_angle_atom_site_label_1
_geom_angle_atom_site_label_2
_geom_angle_atom_site_label_3
_geom_angle
_geom_angle_publ_flag
O1 Pd1 O2 83.6(2) yes
O1 Pd1 N1 98.4(2) yes
O1 Pd1 N2 171.1(2) yes
O2 Pd1 N1 174.4(2) yes
O2 Pd1 N2 97.0(2) yes
N1 Pd1 N2 80.3(2) yes
Pd1 O1 C21 110.6(3) no
Pd1 O2 C30 111.4(3) no
Pd1 N1 C2 112.2(3) no
Pd1 N1 C10 128.6(3) no
C2 N1 C10 119.0(5) no
Pd1 N2 C12 110.9(3) no
Pd1 N2 C20 128.8(3) no
C12 N2 C20 119.0(4) no
N1 C2 C3 122.7(5) no
N1 C2 C12 114.8(5) no
C3 C2 C12 122.4(5) no
C2 C3 C4 119.1(5) no
C2 C3 H3 120.5 no
C4 C3 H3 120.5 no
C3 C4 C5 120.3(6) no
C3 C4 H4 119.8 no
C5 C4 H4 119.8 no
C4 C5 C6 122.6(6) no
C4 C5 C10 118.9(5) no
C6 C5 C10 118.5(5) no
C5 C6 C7 121.1(6) no
C5 C6 H6 119.4 no
C7 C6 H6 119.4 no
C6 C7 C8 120.8(6) no
C6 C7 H7 119.6 no
C8 C7 H7 119.6 no
C7 C8 C9 120.5(6) no
C7 C8 H8 119.7 no
C9 C8 H8 119.7 no
C8 C9 C10 119.6(6) no
C8 C9 H9 120.2 no
C10 C9 H9 120.2 no
N1 C10 C5 119.8(5) no
N1 C10 C9 120.8(5) no
C5 C10 C9 119.4(5) no
N2 C12 C2 115.4(4) no
N2 C12 C13 122.8(5) no
C2 C12 C13 121.8(5) no
C12 C13 C14 118.8(5) no
C12 C13 H13 120.6 no
C14 C13 H13 120.6 no
C13 C14 C15 120.0(5) no
C13 C14 H14 120.0 no
C15 C14 H14 120.0 no
C14 C15 C16 122.1(5) no
C14 C15 C20 118.8(5) no
C16 C15 C20 119.0(5) no
C15 C16 C17 120.2(6) no
C15 C16 H16 119.9 no
C17 C16 H16 119.9 no
C16 C17 C18 120.0(6) no
C16 C17 H17 120.0 no
C18 C17 H17 120.0 no
C17 C18 C19 121.6(6) no
C17 C18 H18 119.2 no
C19 C18 H18 119.2 no
C18 C19 C20 119.0(5) no
C18 C19 H19 120.5 no
C20 C19 H19 120.5 no
N2 C20 C15 119.9(5) no
N2 C20 C19 120.0(5) no
C15 C20 C19 120.1(5) no
O1 C21 C22 123.1(5) no
O1 C21 C30 117.5(4) no
C22 C21 C30 119.4(5) no
C21 C22 C23 121.6(5) no
C21 C22 H22 119.2 no
C23 C22 H22 119.2 no
C22 C23 C24 124.0(5) no
C22 C23 C28 118.3(5) no
C24 C23 C28 117.7(5) no
C23 C24 C25 121.9(6) no
C23 C24 H24 119.1 no
C25 C24 H24 119.0 no
C24 C25 C26 120.2(6) no
C24 C25 H25 119.9 no
C26 C25 H25 119.9 no
C25 C26 C27 120.1(6) no
C25 C26 H26 120.0 no
C27 C26 H26 120.0 no
C26 C27 C28 122.7(6) no
C26 C27 H27 118.6 no
C28 C27 H27 118.6 no
C23 C28 C27 117.4(5) no
C23 C28 C29 119.2(5) no
C27 C28 C29 123.4(5) no
C28 C29 C30 120.4(5) no
C28 C29 H29 119.8 no
C30 C29 H29 119.8 no
O2 C30 C21 116.4(4) no
O2 C30 C29 122.7(5) no
C21 C30 C29 120.9(5) no

loop_
_geom_bond_atom_site_label_1
_geom_bond_atom_site_label_2
_geom_bond_site_symmetry_1
_geom_bond_site_symmetry_2
_geom_bond_distance
_geom_bond_publ_flag
Pd1 O1 . . 1.992(4) yes
Pd1 O2 . . 1.982(4) yes
Pd1 N1 . . 2.039(4) yes
Pd1 N2 . . 2.037(4) yes
O1 C21 . . 1.341(6) no
O2 C30 . . 1.344(6) no
N1 C2 . . 1.345(7) no
N1 C10 . . 1.381(7) no
N2 C12 . . 1.337(7) no
N2 C20 . . 1.383(7) no
C2 C3 . . 1.395(8) no
C2 C12 . . 1.484(8) no
C3 C4 . . 1.362(9) no
C3 H3 . . 0.93 no
C4 C5 . . 1.392(9) no
C4 H4 . . 0.93 no
C5 C6 . . 1.418(9) no
C5 C10 . . 1.424(8) no
C6 C7 . . 1.335(10) no
C6 H6 . . 0.93 no
C7 C8 . . 1.407(10) no
C7 H7 . . 0.93 no
C8 C9 . . 1.380(9) no
C8 H8 . . 0.93 no
C9 C10 . . 1.406(8) no
C9 H9 . . 0.93 no
C12 C13 . . 1.405(8) no
C13 C14 . . 1.359(9) no
C13 H13 . . 0.93 no
C14 C15 . . 1.412(8) no
C14 H14 . . 0.93 no
C15 C16 . . 1.424(9) no
C15 C20 . . 1.413(8) no
C16 C17 . . 1.350(10) no
C16 H16 . . 0.93 no
C17 C18 . . 1.409(9) no
C17 H17 . . 0.93 no
C18 C19 . . 1.375(9) no
C18 H18 . . 0.93 no
C19 C20 . . 1.399(8) no
C19 H19 . . 0.93 no
C21 C22 . . 1.360(7) no
C21 C30 . . 1.432(8) no
C22 C23 . . 1.416(8) no
C22 H22 . . 0.93 no
C23 C24 . . 1.420(8) no
C23 C28 . . 1.437(8) no
C24 C25 . . 1.375(9) no
C24 H24 . . 0.93 no
C25 C26 . . 1.385(10) no
C25 H25 . . 0.93 no
C26 C27 . . 1.352(9) no
C26 H26 . . 0.93 no
C27 C28 . . 1.426(8) no
C27 H27 . . 0.93 no
C28 C29 . . 1.414(7) no
C29 C30 . . 1.360(7) no
C29 H29 . . 0.93 no

loop_
_geom_contact_atom_site_label_1
_geom_contact_atom_site_label_2
_geom_contact_distance
_geom_contact_site_symmetry_2
Pd1 C3 3.219(6) 3_657
Pd1 C30 3.449(5) 3_757
Pd1 C21 3.552(5) 3_757
O1 C3 3.442(7) 3_657
O1 C13 3.470(7) 3_657
O1 O2 3.584(6) 3_757
O2 C4 3.534(8) 3_657
N1 C29 3.467(7) 3_757
N1 C2 3.493(7) 3_657
N1 C12 3.523(7) 3_657
N1 C28 3.538(7) 3_757
C2 C2 3.440(10) 3_657
C6 C28 3.407(9) 2_647
C6 C27 3.557(10) 2_647
C6 C23 3.586(8) 2_647
C9 C29 3.275(8) 3_757
C10 C13 3.451(8) 3_657
C10 C29 3.461(8) 3_757
C13 C16 3.536(9) 3_656
C14 C14 3.400(10) 3_656
C19 C22 3.302(8) 3_757

loop_
_geom_torsion_atom_site_label_1
_geom_torsion_atom_site_label_2
_geom_torsion_atom_site_label_3
_geom_torsion_atom_site_label_4
_geom_torsion
_geom_torsion_publ_flag
Pd1 O1 C21 C22 -176.0(4) no
Pd1 O1 C21 C30 4.3(5) no
Pd1 O2 C30 C21 -5.3(6) no
Pd1 O2 C30 C29 174.9(4) no
Pd1 N1 C2 C3 -172.7(4) no
Pd1 N1 C2 C12 11.0(6) no
Pd1 N1 C10 C5 171.9(4) no
Pd1 N1 C10 C9 -9.8(8) no
Pd1 N2 C12 C2 -23.6(6) no
Pd1 N2 C12 C13 159.2(5) no
Pd1 N2 C20 C15 -159.8(4) no
Pd1 N2 C20 C19 23.5(7) no
O1 Pd1 O2 C30 6.0(3) no
O1 Pd1 N1 C2 152.7(4) no
O1 Pd1 N1 C10 -23.1(5) no
O1 C21 C22 C23 177.0(5) no
O1 C21 C30 O2 0.7(7) no
O1 C21 C30 C29 -179.6(5) no
O2 Pd1 O1 C21 -5.5(3) no
O2 Pd1 N2 C12 -152.3(4) no
O2 Pd1 N2 C20 14.7(5) no
O2 C30 C21 C22 -179.0(5) no
O2 C30 C29 C28 -177.6(5) no
N1 Pd1 O1 C21 179.7(3) no
N1 Pd1 N2 C12 22.8(4) no
N1 Pd1 N2 C20 -170.2(5) no
N1 C2 C3 C4 -0.2(9) no
N1 C2 C12 N2 8.6(7) no
N1 C2 C12 C13 -174.2(5) no
N1 C10 C5 C4 0.6(9) no
N1 C10 C5 C6 -179.6(5) no
N1 C10 C9 C8 -178.6(6) no
N2 Pd1 O2 C30 177.0(3) no
N2 Pd1 N1 C2 -18.3(4) no
N2 Pd1 N1 C10 165.8(5) no
N2 C12 C2 C3 -167.6(5) no
N2 C12 C13 C14 4.4(9) no
N2 C20 C15 C14 1.0(8) no
N2 C20 C15 C16 -176.7(5) no
N2 C20 C19 C18 174.8(5) no
C2 N1 C10 C5 -3.7(8) no
C2 N1 C10 C9 174.6(5) no
C2 C3 C4 C5 -3.0(9) no
C2 C12 N2 C20 168.0(5) no
C2 C12 C13 C14 -172.6(6) no
C3 C2 N1 C10 3.6(8) no
C3 C2 C12 C13 9.6(9) no
C3 C4 C5 C6 -176.9(6) no
C3 C4 C5 C10 2.8(9) no
C4 C3 C2 C12 175.8(6) no
C4 C5 C6 C7 177.0(7) no
C4 C5 C10 C9 -177.7(6) no
C5 C6 C7 C8 1.0(10) no
C5 C10 C9 C8 -0.3(9) no
C6 C5 C10 C9 2.0(9) no
C6 C7 C8 C9 .0(10) no
C7 C6 C5 C10 -2.7(10) no
C7 C8 C9 C10 -0.8(10) no
C10 N1 C2 C12 -172.7(5) no
C12 N2 C20 C15 6.3(7) no
C12 N2 C20 C19 -170.4(5) no
C12 C13 C14 C15 3.3(9) no
C13 C12 N2 C20 -9.1(8) no
C13 C14 C15 C16 171.9(6) no
C13 C14 C15 C20 -5.8(9) no
C14 C15 C16 C17 -175.5(6) no
C14 C15 C20 C19 177.7(5) no
C15 C16 C17 C18 -2.2(10) no
C15 C20 C19 C18 -1.9(8) no
C16 C15 C20 C19 -0.1(8) no
C16 C17 C18 C19 0.2(10) no
C17 C16 C15 C20 2.2(9) no
C17 C18 C19 C20 1.9(9) no
C21 C22 C23 C24 -178.9(5) no
C21 C22 C23 C28 2.4(8) no
C21 C30 C29 C28 2.7(8) no
C22 C21 C30 C29 0.8(8) no
C22 C23 C24 C25 -179.5(6) no
C22 C23 C28 C27 -179.6(5) no
C22 C23 C28 C29 1.0(8) no
C23 C22 C21 C30 -3.3(8) no
C23 C24 C25 C26 0.0(10) no
C23 C28 C27 C26 -1.7(9) no
C23 C28 C29 C30 -3.6(8) no
C24 C23 C28 C27 1.6(8) no
C24 C23 C28 C29 -177.7(5) no
C24 C25 C26 C27 .0(10) no
C25 C24 C23 C28 -0.9(9) no
C25 C26 C27 C28 .0(10) no
C26 C27 C28 C29 177.7(6) no
C27 C28 C29 C30 177.1(5) no
C27 C28 C29 C30 177.1(5) no

loop_
_cod_related_entry_id
_cod_related_entry_database
_cod_related_entry_code
1 ChemSpider 30652386
